data_4116863
loop_
_publ_author_name
'Bing Gong'
'Chong Zheng'
'Ewa Skrzypczak-Jankun'
'Yinfa Yan'
'Jianhua Zhang'

_publ_section_title
;
 A Robust Two-Dimensional Hydrogen-Bonded Network: The Sulfamide Moiety as
 a New Building Block for the Design of Molecular Solids
;
_journal_name_full 'Journal of the American Chemical Society'
_journal_page_first 11194
_journal_page_last 11195
_journal_paper_doi 10.1021/ja981707c
_journal_volume 120
_journal_year 1998
_chemical_formula_sum 'C14 H16 N2 O2 S'
_chemical_formula_weight 276.35
_chemical_name_common C14H16N2O2S
_chemical_name_systematic n,n'-bis(phenylmethyl)sulfamide
_space_group_IT_number 14
_symmetry_cell_setting monoclinic
_symmetry_space_group_name_Hall '-P 2ybc'
_symmetry_space_group_name_H-M 'P 1 21/c 1'
_atom_sites_solution_hydrogens geom
_atom_sites_solution_primary direct
_atom_sites_solution_secondary difmap
_audit_creation_method SHELXL
_cell_angle_alpha 90.00
_cell_angle_beta 91.4900(10)
_cell_angle_gamma 90.00
_cell_formula_units_Z 4
_cell_length_a 8.2596(2)
_cell_length_b 5.8721(2)
_cell_length_c 28.6020(9)
_cell_measurement_reflns_used 362
_cell_measurement_temperature 293(2)
_cell_measurement_theta_max 23
_cell_measurement_theta_min -23
_cell_volume 1386.76(7)
_computing_structure_refinement 'SHELXL-93 (Sheldrick, 1994)'
_computing_structure_solution 'SIR97 (Altomare et al., 1998)'
_diffrn_ambient_temperature 293(2)
_diffrn_measurement_device 'Siemens SMART CCD  PLATFORM'
_diffrn_measurement_method '\w scans'
_diffrn_radiation_monochromator graphite
_diffrn_radiation_source 'fine-focus sealed tube'
_diffrn_radiation_type MoK\a
_diffrn_radiation_wavelength 0.71073
_diffrn_reflns_av_R_equivalents 0.0357
_diffrn_reflns_av_sigmaI/netI 0.0347
_diffrn_reflns_limit_h_max 10
_diffrn_reflns_limit_h_min -10
_diffrn_reflns_limit_k_max 7
_diffrn_reflns_limit_k_min -6
_diffrn_reflns_limit_l_max 37
_diffrn_reflns_limit_l_min -25
_diffrn_reflns_number 8538
_diffrn_reflns_theta_max 27.93
_diffrn_reflns_theta_min 1.42
_diffrn_standards_decay_% 0
_diffrn_standards_interval_count 0
_diffrn_standards_interval_time 0
_diffrn_standards_number 0
_exptl_absorpt_coefficient_mu 0.233
_exptl_absorpt_correction_T_max 1.000000
_exptl_absorpt_correction_T_min 0.661425
_exptl_absorpt_correction_type SADABS
_exptl_crystal_colour colorless
_exptl_crystal_density_diffrn 1.324
_exptl_crystal_description fragment
_exptl_crystal_F_000 584
_exptl_crystal_size_max 0.80
_exptl_crystal_size_mid 0.60
_exptl_crystal_size_min 0.40
_refine_diff_density_max 0.415
_refine_diff_density_min -0.604
_refine_diff_density_rms 0.093
_refine_ls_extinction_coef 0.0014(15)
_refine_ls_extinction_expression Fc^*^=kFc[1+0.001xFc^2^\l^3^/sin(2\q)]^-1/4^
_refine_ls_extinction_method SHELXL
_refine_ls_goodness_of_fit_all 1.241
_refine_ls_goodness_of_fit_obs 1.263
_refine_ls_hydrogen_treatment constr
_refine_ls_matrix_type full
_refine_ls_number_parameters 173
_refine_ls_number_reflns 3260
_refine_ls_number_restraints 0
_refine_ls_restrained_S_all 1.243
_refine_ls_restrained_S_obs 1.263
_refine_ls_R_factor_all 0.0825
_refine_ls_R_factor_obs 0.0659
_refine_ls_shift/esd_max 0.001
_refine_ls_shift/esd_mean 0.000
_refine_ls_structure_factor_coef Fsqd
_refine_ls_weighting_details 'w=1/[\s^2^(Fo^2^)+(0.0509P)^2^+1.1615P] where P=(Fo^2^+2Fc^2^)/3'
_refine_ls_weighting_scheme calc
_refine_ls_wR_factor_all 0.1656
_refine_ls_wR_factor_obs 0.1549
_reflns_number_observed 2783
_reflns_number_total 3262
_reflns_observed_criterion >2sigma(I)
_cod_data_source_file ja981707c_2.cif
_cod_data_source_block C14H16N2O2S
_cod_depositor_comments
;
The following automatic conversions were performed:

'_symmetry_cell_setting' tag value 'm7onoclinic' was replaced with
'monoclinic' value as specified in the replacement file
'/home/robertas/cod-tools/perl-scripts/inputs/replacement_values.lst'.

Automatic conversion script
Id: cif_fix_values 3143 2015-03-26 13:38:13Z robertas 

The following automatic conversions were performed:

'_refine_ls_weighting_scheme' value 'calc
w=1/[\s^2^(Fo^2^)+(0.0509P)^2^+1.1615P] where P=(Fo^2^+2Fc^2^)/3' was
changed to 'calc'. New tag '_refine_ls_weighting_details' was
created. The value of the new tag was set to
'w=1/[\s^2^(Fo^2^)+(0.0509P)^2^+1.1615P] where P=(Fo^2^+2Fc^2^)/3'.

Automatic conversion script
Id: cif_fix_values 3143 2015-03-26 13:38:13Z robertas 
;
_cod_original_sg_symbol_H-M 'P 21/c'
_cod_database_code 4116863

loop_
_symmetry_equiv_pos_as_xyz
'x, y, z'
'-x, y+1/2, -z+1/2'
'-x, -y, -z'
'x, -y-1/2, z-1/2'

loop_
_atom_site_aniso_label
_atom_site_aniso_U_11
_atom_site_aniso_U_22
_atom_site_aniso_U_33
_atom_site_aniso_U_23
_atom_site_aniso_U_13
_atom_site_aniso_U_12
C1 0.0400(13) 0.0372(14) 0.0489(15) 0.0004(11) -0.0004(11) 0.0063(11)
C2 0.061(2) 0.050(2) 0.055(2) -0.0017(14) 0.0064(14) -0.0062(15)
C3 0.084(3) 0.075(3) 0.057(2) 0.005(2) 0.014(2) -0.007(2)
C4 0.086(3) 0.092(3) 0.050(2) -0.012(2) 0.007(2) 0.005(2)
C5 0.085(3) 0.067(2) 0.064(2) -0.022(2) 0.000(2) -0.002(2)
C6 0.063(2) 0.048(2) 0.063(2) -0.005(2) 0.0029(15) -0.0044(15)
C7 0.057(2) 0.0431(15) 0.052(2) -0.0045(13) 0.0113(13) -0.0080(13)
N8 0.0293(10) 0.0488(13) 0.0523(13) -0.0066(11) 0.0046(9) 0.0031(9)
S9 0.0275(3) 0.0325(3) 0.0456(4) 0.0002(3) 0.0008(2) -0.0009(2)
O10 0.0345(9) 0.0479(11) 0.0626(12) 0.0081(10) -0.0013(8) 0.0111(8)
O11 0.0428(10) 0.0503(12) 0.0694(13) -0.0078(10) 0.0034(9) -0.0178(9)
N12 0.0281(10) 0.0505(13) 0.0451(12) 0.0057(10) 0.0019(8) -0.0018(9)
C13 0.040(2) 0.104(3) 0.067(2) 0.033(2) 0.0006(14) 0.007(2)
C14 0.0403(13) 0.053(2) 0.0476(15) 0.0065(13) -0.0076(11) 0.0038(12)
C15 0.068(2) 0.060(2) 0.063(2) -0.007(2) -0.010(2) -0.005(2)
C16 0.073(2) 0.068(3) 0.107(3) 0.029(2) -0.012(2) -0.015(2)
C17 0.082(3) 0.127(4) 0.069(3) 0.040(3) 0.002(2) 0.000(3)
C18 0.124(4) 0.129(4) 0.045(2) -0.013(3) -0.008(2) 0.006(4)
C19 0.090(3) 0.063(2) 0.068(2) -0.011(2) -0.019(2) -0.010(2)

loop_
_atom_site_label
_atom_site_type_symbol
_atom_site_fract_x
_atom_site_fract_y
_atom_site_fract_z
_atom_site_U_iso_or_equiv
_atom_site_thermal_displace_type
_atom_site_occupancy
_atom_site_calc_flag
_atom_site_refinement_flags
C1 C 0.7731(3) 0.0261(5) 0.64249(10) 0.0421(6) Uani 1 d .
C2 C 0.8568(4) 0.1811(6) 0.61601(11) 0.0553(8) Uani 1 d .
H2 H 0.8922(4) 0.3169(6) 0.62949(11) 0.066 Uiso 1 calc R
C3 C 0.8884(5) 0.1364(7) 0.56960(12) 0.0718(10) Uani 1 d .
H3 H 0.9447(5) 0.2425(7) 0.55216(12) 0.086 Uiso 1 calc R
C4 C 0.8376(5) -0.0623(8) 0.54930(13) 0.0759(11) Uani 1 d .
H4 H 0.8579(5) -0.0912(8) 0.51803(13) 0.091 Uiso 1 calc R
C5 C 0.7561(5) -0.2193(7) 0.57537(13) 0.0722(10) Uani 1 d .
H5 H 0.7214(5) -0.3550(7) 0.56164(13) 0.087 Uiso 1 calc R
C6 C 0.7252(4) -0.1775(6) 0.62179(12) 0.0581(8) Uani 1 d .
H6 H 0.6720(4) -0.2865(6) 0.63929(12) 0.070 Uiso 1 calc R
C7 C 0.7270(4) 0.0708(5) 0.69205(10) 0.0505(7) Uani 1 d .
H7A H 0.6128(4) 0.1089(5) 0.69260(10) 0.061 Uiso 1 calc R
H7B H 0.7434(4) -0.0669(5) 0.71028(10) 0.061 Uiso 1 calc R
N8 N 0.8208(2) 0.2560(4) 0.71370(8) 0.0434(5) Uani 1 d .
H8 H 0.9201(2) 0.2766(4) 0.70645(8) 0.052 Uiso 1 calc R
S9 S 0.73822(7) 0.42011(11) 0.75096(2) 0.0352(2) Uani 1 d .
O10 O 0.5891(2) 0.4994(3) 0.73040(7) 0.0484(5) Uani 1 d .
O11 O 0.8605(2) 0.5805(4) 0.76434(8) 0.0541(5) Uani 1 d .
N12 N 0.6890(2) 0.2850(4) 0.79772(7) 0.0412(5) Uani 1 d .
H12 H 0.5900(2) 0.2793(4) 0.80627(7) 0.049 Uiso 1 calc R
C13 C 0.8195(4) 0.1716(8) 0.82532(12) 0.0702(11) Uani 1 d .
H13A H 0.9016(4) 0.2825(8) 0.83430(12) 0.084 Uiso 1 calc R
H13B H 0.8698(4) 0.0559(8) 0.80635(12) 0.084 Uiso 1 calc R
C14 C 0.7535(3) 0.0646(5) 0.86801(10) 0.0471(7) Uani 1 d .
C15 C 0.6761(4) -0.1414(6) 0.86592(13) 0.0639(9) Uani 1 d .
H15 H 0.6665(4) -0.2175(6) 0.83746(13) 0.077 Uiso 1 calc R
C16 C 0.6123(5) -0.2376(7) 0.9051(2) 0.0830(12) Uani 1 d .
H16 H 0.5594(5) -0.3771(7) 0.9030(2) 0.100 Uiso 1 calc R
C17 C 0.6263(6) -0.1302(10) 0.9467(2) 0.0927(15) Uani 1 d .
H17 H 0.5828(6) -0.1962(10) 0.9732(2) 0.111 Uiso 1 calc R
C18 C 0.7021(6) 0.0703(11) 0.95024(14) 0.099(2) Uani 1 d .
H18 H 0.7120(6) 0.1423(11) 0.97913(14) 0.119 Uiso 1 calc R
C19 C 0.7661(5) 0.1712(7) 0.91114(13) 0.0740(11) Uani 1 d .
H19 H 0.8179(5) 0.3114(7) 0.91383(13) 0.089 Uiso 1 calc R

loop_
_atom_type_symbol
_atom_type_description
_atom_type_scat_dispersion_real
_atom_type_scat_dispersion_imag
_atom_type_scat_source
C C 0.0033 0.0016 'International Tables Vol C Tables 4.2.6.8 and 6.1.1.4'
H H 0.0000 0.0000 'International Tables Vol C Tables 4.2.6.8 and 6.1.1.4'
N N 0.0061 0.0033 'International Tables Vol C Tables 4.2.6.8 and 6.1.1.4'
O O 0.0106 0.0060 'International Tables Vol C Tables 4.2.6.8 and 6.1.1.4'
S S 0.1246 0.1234 'International Tables Vol C Tables 4.2.6.8 and 6.1.1.4'

loop_
_geom_angle_atom_site_label_1
_geom_angle_atom_site_label_2
_geom_angle_atom_site_label_3
_geom_angle
_geom_angle_publ_flag
C2 C1 C6 118.4(3) yes
C2 C1 C7 123.1(3) yes
C6 C1 C7 118.5(3) yes
C1 C2 C3 120.7(3) yes
C4 C3 C2 120.4(4) yes
C3 C4 C5 119.5(3) yes
C4 C5 C6 120.5(4) yes
C5 C6 C1 120.4(3) yes
N8 C7 C1 112.7(2) yes
C7 N8 S9 119.9(2) yes
O11 S9 O10 119.49(13) yes
O11 S9 N8 105.37(12) yes
O10 S9 N8 107.44(12) yes
O11 S9 N12 107.07(12) yes
O10 S9 N12 105.52(11) yes
N8 S9 N12 112.06(13) yes
C13 N12 S9 117.9(2) yes
N12 C13 C14 110.5(2) yes
C15 C14 C19 117.5(3) yes
C15 C14 C13 121.2(3) yes
C19 C14 C13 121.3(3) yes
C14 C15 C16 121.1(3) yes
C17 C16 C15 120.2(4) yes
C18 C17 C16 120.4(4) yes
C17 C18 C19 120.4(4) yes
C18 C19 C14 120.3(4) yes

loop_
_geom_bond_atom_site_label_1
_geom_bond_atom_site_label_2
_geom_bond_distance
_geom_bond_publ_flag
C1 C2 1.381(4) yes
C1 C6 1.387(4) yes
C1 C7 1.500(4) yes
C2 C3 1.385(4) yes
C3 C4 1.365(6) yes
C4 C5 1.373(5) yes
C5 C6 1.380(5) yes
C7 N8 1.463(4) yes
N8 S9 1.602(2) yes
S9 O11 1.426(2) yes
S9 O10 1.429(2) yes
S9 N12 1.616(2) yes
N12 C13 1.477(4) yes
C13 C14 1.489(4) yes
C14 C15 1.369(5) yes
C14 C19 1.385(4) yes
C15 C16 1.372(5) yes
C16 C17 1.350(6) yes
C17 C18 1.336(7) yes
C18 C19 1.383(6) yes

loop_
_cod_related_entry_id
_cod_related_entry_database
_cod_related_entry_code
1 ChemSpider 1229160
